data_7119220
loop_
_publ_author_name
'Morales Salazar, Daniel'
'Mijangos, Edgar'
'Pullen, Sonja'
'Gao, Ming'
'Orthaber, Andreas'

_publ_section_title
;
 Functional small-molecules &amp; polymers containing P[double bond,
 length as m-dash]C and As[double bond, length as m-dash]C bonds as hybrid
 \p-conjugated materials.
;
_journal_issue 6
_journal_name_full 'Chemical communications (Cambridge, England)'
_journal_page_first 1120
_journal_page_last 1123
_journal_paper_doi 10.1039/c6cc08736a
_journal_volume 53
_journal_year 2017
_chemical_formula_sum 'C39 H41 Au Cl P S2'
_chemical_formula_weight 837.22
_space_group_crystal_system monoclinic
_space_group_IT_number 14
_space_group_name_Hall '-P 2yn'
_space_group_name_H-M_alt 'P 1 21/n 1'
_symmetry_space_group_name_Hall '-P 2yn'
_symmetry_space_group_name_H-M 'P 1 21/n 1'
_atom_sites_solution_hydrogens geom
_audit_creation_method SHELXL-2014/7
_audit_update_record
;
2016-06-21 deposited with the CCDC.
2016-12-22 downloaded from the CCDC.
;
_cell_angle_alpha 90
_cell_angle_beta 105.096(2)
_cell_angle_gamma 90
_cell_formula_units_Z 4
_cell_length_a 9.2061(3)
_cell_length_b 30.1345(10)
_cell_length_c 15.3956(5)
_cell_measurement_reflns_used 7626
_cell_measurement_temperature 100(2)
_cell_measurement_theta_max 25.2
_cell_measurement_theta_min 1.9
_cell_volume 4123.7(2)
_computing_structure_refinement 'SHELXL-2014/7 (Sheldrick, 2014)'
_diffrn_ambient_temperature 100(2)
_diffrn_measured_fraction_theta_full 0.999
_diffrn_measured_fraction_theta_max 0.991
_diffrn_measurement_device_type 'BrukerAPEX II with CCD'
_diffrn_measurement_method '\w scans'
_diffrn_radiation_monochromator graphite
_diffrn_radiation_source 'fine-focus sealed tube'
_diffrn_radiation_type MoK\a
_diffrn_radiation_wavelength 0.71073
_diffrn_reflns_av_R_equivalents 0.0648
_diffrn_reflns_av_unetI/netI 0.0434
_diffrn_reflns_Laue_measured_fraction_full 0.999
_diffrn_reflns_Laue_measured_fraction_max 0.991
_diffrn_reflns_limit_h_max 11
_diffrn_reflns_limit_h_min -11
_diffrn_reflns_limit_k_max 38
_diffrn_reflns_limit_k_min -38
_diffrn_reflns_limit_l_max 19
_diffrn_reflns_limit_l_min -19
_diffrn_reflns_number 71482
_diffrn_reflns_point_group_measured_fraction_full 0.999
_diffrn_reflns_point_group_measured_fraction_max 0.991
_diffrn_reflns_theta_full 25.242
_diffrn_reflns_theta_max 27.335
_diffrn_reflns_theta_min 1.925
_exptl_absorpt_coefficient_mu 3.795
_exptl_absorpt_correction_T_max 0.7455
_exptl_absorpt_correction_T_min 0.4976
_exptl_absorpt_correction_type multi-scan
_exptl_absorpt_process_details 'Sadabs (Sheldrick, 1996)'
_exptl_crystal_colour black
_exptl_crystal_density_diffrn 1.349
_exptl_crystal_description block
_exptl_crystal_F_000 1672
_exptl_crystal_size_max 0.38
_exptl_crystal_size_mid 0.20
_exptl_crystal_size_min 0.09
_refine_diff_density_max 1.299
_refine_diff_density_min -2.590
_refine_diff_density_rms 0.122
_refine_ls_extinction_method none
_refine_ls_goodness_of_fit_ref 1.155
_refine_ls_hydrogen_treatment constr
_refine_ls_matrix_type full
_refine_ls_number_parameters 441
_refine_ls_number_reflns 9229
_refine_ls_number_restraints 12
_refine_ls_restrained_S_all 1.155
_refine_ls_R_factor_all 0.0619
_refine_ls_R_factor_gt 0.0478
_refine_ls_shift/su_max 0.002
_refine_ls_shift/su_mean 0.000
_refine_ls_structure_factor_coef Fsqd
_refine_ls_weighting_details 'w=1/[\s^2^(Fo^2^)+(0.0220P)^2^+18.9161P] where P=(Fo^2^+2Fc^2^)/3'
_refine_ls_weighting_scheme calc
_refine_ls_wR_factor_gt 0.0964
_refine_ls_wR_factor_ref 0.1003
_reflns_Friedel_coverage 0.000
_reflns_number_gt 7626
_reflns_number_total 9229
_reflns_threshold_expression 'I > 2\s(I)'
_cod_data_source_file c6cc08736a2.cif
_cod_data_source_block shelx
_cod_depositor_comments 'Adding full bibliography for 7119217--7119220.cif.'
_cod_database_code 7119220
_shelx_shelxl_version_number 2014/7
_shelx_space_group_comment
;
The symmetry employed for this shelxl refinement is uniquely defined
by the following loop, which should always be used as a source of
symmetry information in preference to the above space-group names.
They are only intended as comments.
;
_platon_squeeze_void_probe_radius 1.20

loop_
_space_group_symop_operation_xyz
'x, y, z'
'-x+1/2, y+1/2, -z+1/2'
'-x, -y, -z'
'x-1/2, -y-1/2, z-1/2'

loop_
_atom_site_label
_atom_site_type_symbol
_atom_site_fract_x
_atom_site_fract_y
_atom_site_fract_z
_atom_site_U_iso_or_equiv
_atom_site_adp_type
_atom_site_occupancy
_atom_site_site_symmetry_order
_atom_site_calc_flag
_atom_site_refinement_flags_posn
_atom_site_refinement_flags_adp
_atom_site_refinement_flags_occupancy
_atom_site_disorder_assembly
_atom_site_disorder_group
C1 C 0.4926(5) 0.61964(15) 0.4657(3) 0.0199(10) Uani 1 1 d . . . . .
C2 C 0.5680(5) 0.65751(16) 0.4516(3) 0.0192(10) Uani 1 1 d . . . . .
H2 H 0.5817 0.6814 0.4933 0.023 Uiso 1 1 calc R U . . .
C3 C 0.6242(5) 0.66053(16) 0.3756(3) 0.0208(10) Uani 1 1 d . . . . .
C4 C 0.6065(5) 0.62448(17) 0.3169(4) 0.0248(11) Uani 1 1 d . . . . .
H4 H 0.6464 0.6263 0.2660 0.030 Uiso 1 1 calc R U . . .
C5 C 0.5328(5) 0.58633(17) 0.3306(4) 0.0239(11) Uani 1 1 d . . . . .
H5 H 0.5226 0.5621 0.2900 0.029 Uiso 1 1 calc R U . . .
C6 C 0.4743(5) 0.58396(16) 0.4043(3) 0.0199(10) Uani 1 1 d . . . . .
C7 C 0.3905(5) 0.54890(16) 0.4351(3) 0.0213(10) Uani 1 1 d . . . . .
C8 C 0.3410(6) 0.50789(17) 0.3980(4) 0.0257(11) Uani 1 1 d . . . . .
H8 H 0.3624 0.4984 0.3438 0.031 Uiso 1 1 calc R U . . .
C9 C 0.2599(6) 0.48116(16) 0.4412(4) 0.0279(12) Uani 1 1 d . . . . .
H9 H 0.2254 0.4531 0.4157 0.033 Uiso 1 1 calc R U . . .
C10 C 0.2271(5) 0.49384(16) 0.5208(4) 0.0240(11) Uani 1 1 d . . . . .
C11 C 0.2786(5) 0.53546(16) 0.5584(4) 0.0229(11) Uani 1 1 d . . . . .
H11 H 0.2584 0.5447 0.6131 0.028 Uiso 1 1 calc R U . . .
C12 C 0.3582(5) 0.56247(15) 0.5157(3) 0.0195(10) Uani 1 1 d . . . . .
C13 C 0.4212(5) 0.60774(16) 0.5378(3) 0.0206(10) Uani 1 1 d . . . . .
C22 C 0.4871(5) 0.69113(16) 0.6333(3) 0.0197(10) Uani 1 1 d . . . . .
C23 C 0.3967(5) 0.72684(16) 0.5886(3) 0.0193(10) Uani 1 1 d . . . . .
C24 C 0.4666(5) 0.76783(16) 0.5884(4) 0.0223(11) Uani 1 1 d . . . . .
H24 H 0.4083 0.7916 0.5566 0.027 Uiso 1 1 calc R U . . .
C25 C 0.6152(5) 0.77605(16) 0.6316(3) 0.0206(10) Uani 1 1 d . . . . .
C26 C 0.6973(5) 0.74100(16) 0.6802(3) 0.0220(11) Uani 1 1 d . . . . .
H26 H 0.7983 0.7464 0.7131 0.026 Uiso 1 1 calc R U . . .
C27 C 0.6392(5) 0.69885(16) 0.6829(3) 0.0195(10) Uani 1 1 d . . . . .
C28 C 0.2286(5) 0.72482(18) 0.5346(4) 0.0251(11) Uani 1 1 d . . . . .
C29 C 0.1570(6) 0.7714(2) 0.5258(4) 0.0369(14) Uani 1 1 d . . . . .
H29A H 0.1605 0.7829 0.5858 0.055 Uiso 1 1 calc R U . . .
H29B H 0.2128 0.7913 0.4959 0.055 Uiso 1 1 calc R U . . .
H29C H 0.0521 0.7695 0.4902 0.055 Uiso 1 1 calc R U . . .
C30 C 0.2203(6) 0.70840(18) 0.4398(4) 0.0270(12) Uani 1 1 d . . . . .
H30A H 0.2844 0.7270 0.4129 0.040 Uiso 1 1 calc R U . . .
H30B H 0.2552 0.6776 0.4425 0.040 Uiso 1 1 calc R U . . .
H30C H 0.1161 0.7101 0.4031 0.040 Uiso 1 1 calc R U . . .
C31 C 0.1283(6) 0.6956(2) 0.5762(4) 0.0391(15) Uani 1 1 d . . . . .
H31A H 0.1333 0.7061 0.6372 0.059 Uiso 1 1 calc R U . . .
H31B H 0.0242 0.6973 0.5393 0.059 Uiso 1 1 calc R U . . .
H31C H 0.1633 0.6648 0.5787 0.059 Uiso 1 1 calc R U . . .
C32 C 0.6871(6) 0.82121(17) 0.6305(4) 0.0260(11) Uani 1 1 d . . . . .
C33 C 0.6887(7) 0.84539(19) 0.7182(4) 0.0373(14) Uani 1 1 d . . . . .
H33A H 0.7436 0.8275 0.7694 0.056 Uiso 1 1 calc R U . . .
H33B H 0.7385 0.8742 0.7192 0.056 Uiso 1 1 calc R U . . .
H33C H 0.5852 0.8499 0.7220 0.056 Uiso 1 1 calc R U . . .
C34 C 0.6019(8) 0.8494(2) 0.5522(5) 0.0474(17) Uani 1 1 d . . . . .
H34A H 0.6518 0.8782 0.5539 0.071 Uiso 1 1 calc R U . . .
H34B H 0.6003 0.8343 0.4956 0.071 Uiso 1 1 calc R U . . .
H34C H 0.4986 0.8538 0.5566 0.071 Uiso 1 1 calc R U . . .
C35 C 0.8494(6) 0.8168(2) 0.6236(5) 0.0401(15) Uani 1 1 d . . . . .
H35A H 0.9071 0.7987 0.6736 0.060 Uiso 1 1 calc R U . . .
H35B H 0.8499 0.8026 0.5665 0.060 Uiso 1 1 calc R U . . .
H35C H 0.8949 0.8464 0.6264 0.060 Uiso 1 1 calc R U . . .
C36 C 0.7469(6) 0.66383(18) 0.7396(4) 0.0266(11) Uani 1 1 d . . . . .
C37 C 0.7811(8) 0.6268(2) 0.6812(5) 0.062(2) Uani 1 1 d . . . . .
H37A H 0.6868 0.6128 0.6480 0.093 Uiso 1 1 calc R U . . .
H37B H 0.8330 0.6390 0.6385 0.093 Uiso 1 1 calc R U . . .
H37C H 0.8454 0.6046 0.7192 0.093 Uiso 1 1 calc R U . . .
C38 C 0.6835(8) 0.6449(3) 0.8154(5) 0.065(2) Uani 1 1 d . . . . .
H38A H 0.6621 0.6692 0.8524 0.098 Uiso 1 1 calc R U . . .
H38B H 0.5905 0.6285 0.7889 0.098 Uiso 1 1 calc R U . . .
H38C H 0.7576 0.6248 0.8530 0.098 Uiso 1 1 calc R U . . .
C39 C 0.8995(6) 0.6837(2) 0.7885(5) 0.0439(16) Uani 1 1 d . . . . .
H39A H 0.8842 0.7080 0.8276 0.066 Uiso 1 1 calc R U . . .
H39B H 0.9622 0.6607 0.8250 0.066 Uiso 1 1 calc R U . . .
H39C H 0.9497 0.6951 0.7443 0.066 Uiso 1 1 calc R U . . .
P1 P 0.40683(15) 0.63607(4) 0.62808(9) 0.0225(3) Uani 1 1 d . . . . .
C14A C 0.6982(5) 0.70182(18) 0.3598(4) 0.0242(11) Uani 1 1 d . . . . .
C15A C 0.698(3) 0.7432(7) 0.3966(17) 0.024(4) Uani 0.794(7) 1 d D . P A 1
H15A H 0.6461 0.7490 0.4412 0.029 Uiso 0.794(7) 1 calc R U P A 1
C16A C 0.7771(15) 0.7762(3) 0.3659(7) 0.0273(19) Uani 0.794(7) 1 d D . P A 1
H16A H 0.7833 0.8063 0.3853 0.033 Uiso 0.794(7) 1 calc R U P A 1
C17A C 0.8433(10) 0.7599(2) 0.3050(6) 0.028(2) Uani 0.794(7) 1 d D . P A 1
H17A H 0.9038 0.7770 0.2763 0.034 Uiso 0.794(7) 1 calc R U P A 1
S1A S 0.8066(3) 0.70426(9) 0.2845(2) 0.0303(7) Uani 0.794(7) 1 d D . P A 1
C15B C 0.785(6) 0.7031(12) 0.300(3) 0.024(4) Uani 0.206(7) 1 d D . P A 2
H15B H 0.8034 0.6786 0.2654 0.029 Uiso 0.206(7) 1 calc R U P A 2
C16B C 0.840(5) 0.7457(11) 0.296(3) 0.0273(19) Uani 0.206(7) 1 d D . P A 2
H16B H 0.9083 0.7538 0.2621 0.033 Uiso 0.206(7) 1 calc R U P A 2
C17B C 0.787(7) 0.7736(13) 0.347(4) 0.028(2) Uani 0.206(7) 1 d D . P A 2
H17B H 0.8076 0.8045 0.3502 0.034 Uiso 0.206(7) 1 calc R U P A 2
S1B S 0.676(3) 0.7478(7) 0.407(2) 0.027(4) Uani 0.206(7) 1 d D . P A 2
C18A C 0.1425(5) 0.46524(16) 0.5665(4) 0.0264(12) Uani 1 1 d . . . . .
C19A C 0.1026(18) 0.4720(5) 0.6441(9) 0.028(3) Uani 0.785(8) 1 d D . P B 1
H19A H 0.1270 0.4980 0.6798 0.033 Uiso 0.785(8) 1 calc R U P B 1
C20A C 0.0203(12) 0.4358(3) 0.6658(6) 0.032(2) Uani 0.785(8) 1 d D . P B 1
H20A H -0.0168 0.4350 0.7179 0.038 Uiso 0.785(8) 1 calc R U P B 1
C21A C 0.000(4) 0.4025(7) 0.6046(11) 0.034(2) Uani 0.785(8) 1 d D . P B 1
H21A H -0.0517 0.3756 0.6093 0.041 Uiso 0.785(8) 1 calc R U P B 1
S2A S 0.0757(3) 0.41427(9) 0.5207(2) 0.0273(8) Uani 0.785(8) 1 d D . P B 1
C19B C 0.066(6) 0.4225(15) 0.551(3) 0.053(19) Uani 0.215(8) 1 d D . P B 2
H19B H 0.0563 0.4062 0.4972 0.064 Uiso 0.215(8) 1 calc R U P B 2
C21B C 0.008(15) 0.407(3) 0.622(5) 0.034(2) Uani 0.215(8) 1 d D . P B 2
H21B H -0.0464 0.3797 0.6193 0.041 Uiso 0.215(8) 1 calc R U P B 2
C20B C 0.036(5) 0.4340(14) 0.695(3) 0.032(2) Uani 0.215(8) 1 d D . P B 2
H20B H 0.0082 0.4281 0.7491 0.038 Uiso 0.215(8) 1 calc R U P B 2
S2B S 0.126(2) 0.4789(6) 0.6765(13) 0.056(5) Uani 0.215(8) 1 d D . P B 2
Cl1 Cl 0.1975(2) 0.58581(6) 0.84092(13) 0.0580(5) Uani 1 1 d . . . . .
Au1 Au 0.30201(3) 0.61063(2) 0.73237(2) 0.03055(7) Uani 1 1 d . . . . .

loop_
_atom_site_aniso_label
_atom_site_aniso_U_11
_atom_site_aniso_U_22
_atom_site_aniso_U_33
_atom_site_aniso_U_23
_atom_site_aniso_U_13
_atom_site_aniso_U_12
C1 0.018(2) 0.021(3) 0.021(3) 0.0025(19) 0.0053(19) 0.0069(18)
C2 0.020(2) 0.022(2) 0.015(3) -0.0015(19) 0.0045(19) 0.0017(19)
C3 0.019(2) 0.024(3) 0.020(3) 0.005(2) 0.0079(19) 0.0057(19)
C4 0.021(2) 0.034(3) 0.020(3) 0.003(2) 0.007(2) 0.007(2)
C5 0.022(2) 0.024(3) 0.026(3) -0.005(2) 0.008(2) 0.005(2)
C6 0.015(2) 0.021(2) 0.023(3) 0.000(2) 0.0024(19) 0.0057(18)
C7 0.018(2) 0.020(2) 0.026(3) 0.003(2) 0.006(2) 0.0065(19)
C8 0.028(3) 0.024(3) 0.026(3) -0.006(2) 0.008(2) 0.005(2)
C9 0.028(3) 0.014(2) 0.040(3) -0.007(2) 0.005(2) 0.000(2)
C10 0.014(2) 0.022(3) 0.035(3) 0.004(2) 0.004(2) 0.0034(19)
C11 0.018(2) 0.024(3) 0.027(3) 0.001(2) 0.007(2) 0.0034(19)
C12 0.019(2) 0.016(2) 0.023(3) -0.0001(19) 0.0046(19) 0.0038(18)
C13 0.016(2) 0.018(2) 0.028(3) 0.001(2) 0.0046(19) 0.0014(19)
C22 0.021(2) 0.022(2) 0.018(3) -0.006(2) 0.0085(19) -0.0008(19)
C23 0.017(2) 0.026(3) 0.017(3) -0.003(2) 0.0080(19) -0.0003(19)
C24 0.021(2) 0.022(2) 0.025(3) 0.004(2) 0.008(2) 0.0030(19)
C25 0.024(2) 0.021(2) 0.021(3) -0.006(2) 0.013(2) -0.0022(19)
C26 0.018(2) 0.026(3) 0.022(3) -0.007(2) 0.005(2) 0.0000(19)
C27 0.019(2) 0.023(2) 0.018(3) -0.006(2) 0.0074(19) 0.0037(19)
C28 0.016(2) 0.034(3) 0.023(3) -0.001(2) 0.003(2) -0.002(2)
C29 0.025(3) 0.041(3) 0.040(4) -0.008(3) 0.000(2) 0.006(2)
C30 0.025(3) 0.030(3) 0.024(3) 0.000(2) 0.003(2) -0.001(2)
C31 0.016(3) 0.067(4) 0.033(4) 0.005(3) 0.005(2) -0.007(3)
C32 0.027(3) 0.028(3) 0.026(3) -0.006(2) 0.011(2) -0.007(2)
C33 0.052(4) 0.030(3) 0.036(4) -0.009(3) 0.021(3) -0.012(3)
C34 0.054(4) 0.034(3) 0.047(4) 0.009(3) 0.001(3) -0.016(3)
C35 0.036(3) 0.039(3) 0.050(4) -0.008(3) 0.020(3) -0.013(3)
C36 0.027(3) 0.029(3) 0.021(3) -0.004(2) 0.001(2) 0.008(2)
C37 0.059(4) 0.048(4) 0.063(5) -0.029(4) -0.014(4) 0.036(3)
C38 0.047(4) 0.101(7) 0.042(5) 0.036(4) 0.002(3) 0.014(4)
C39 0.029(3) 0.042(4) 0.051(4) -0.005(3) -0.006(3) 0.010(3)
P1 0.0277(7) 0.0209(6) 0.0216(7) -0.0035(5) 0.0112(5) -0.0042(5)
C14A 0.018(2) 0.030(3) 0.022(3) 0.008(2) 0.001(2) 0.004(2)
C15A 0.015(6) 0.040(8) 0.023(8) 0.006(5) 0.015(5) 0.004(5)
C16A 0.027(4) 0.032(4) 0.024(7) 0.003(3) 0.008(4) -0.001(3)
C17A 0.026(4) 0.034(5) 0.024(5) 0.008(4) 0.005(3) -0.012(4)
S1A 0.0267(13) 0.0426(12) 0.0271(15) 0.0055(9) 0.0170(8) -0.0002(8)
C15B 0.015(6) 0.040(8) 0.023(8) 0.006(5) 0.015(5) 0.004(5)
C16B 0.027(4) 0.032(4) 0.024(7) 0.003(3) 0.008(4) -0.001(3)
C17B 0.026(4) 0.034(5) 0.024(5) 0.008(4) 0.005(3) -0.012(4)
S1B 0.030(8) 0.025(5) 0.036(7) 0.002(4) 0.027(5) 0.002(5)
C18A 0.022(2) 0.016(2) 0.042(4) 0.004(2) 0.009(2) 0.0020(19)
C19A 0.029(5) 0.020(6) 0.031(7) 0.001(4) 0.002(5) -0.002(4)
C20A 0.031(4) 0.039(4) 0.026(6) 0.009(5) 0.006(5) -0.002(3)
C21A 0.023(5) 0.028(5) 0.048(9) 0.007(4) 0.004(9) -0.005(3)
S2A 0.0217(10) 0.0197(11) 0.0383(19) 0.0020(11) 0.0042(10) -0.0014(8)
C19B 0.05(2) 0.06(3) 0.04(3) -0.02(2) -0.01(2) 0.03(2)
C21B 0.023(5) 0.028(5) 0.048(9) 0.007(4) 0.004(9) -0.005(3)
C20B 0.031(4) 0.039(4) 0.026(6) 0.009(5) 0.006(5) -0.002(3)
S2B 0.059(10) 0.030(6) 0.092(15) -0.001(8) 0.046(10) -0.013(5)
Cl1 0.0809(12) 0.0502(10) 0.0615(12) 0.0264(9) 0.0520(10) 0.0179(9)
Au1 0.04282(13) 0.02473(11) 0.03144(13) 0.00240(10) 0.02281(9) 0.00151(10)

loop_
_atom_type_symbol
_atom_type_description
_atom_type_scat_dispersion_real
_atom_type_scat_dispersion_imag
_atom_type_scat_source
C C 0.0033 0.0016 'International Tables Vol C Tables 4.2.6.8 and 6.1.1.4'
H H 0.0000 0.0000 'International Tables Vol C Tables 4.2.6.8 and 6.1.1.4'
P P 0.1023 0.0942 'International Tables Vol C Tables 4.2.6.8 and 6.1.1.4'
S S 0.1246 0.1234 'International Tables Vol C Tables 4.2.6.8 and 6.1.1.4'
Cl Cl 0.1484 0.1585 'International Tables Vol C Tables 4.2.6.8 and 6.1.1.4'
Au Au -2.0133 8.8022 'International Tables Vol C Tables 4.2.6.8 and 6.1.1.4'

loop_
_geom_angle_atom_site_label_1
_geom_angle_atom_site_label_2
_geom_angle_atom_site_label_3
_geom_angle
C2 C1 C6 120.0(5)
C2 C1 C13 131.3(5)
C6 C1 C13 108.7(4)
C1 C2 C3 119.7(5)
C1 C2 H2 120.2
C3 C2 H2 120.2
C4 C3 C2 119.0(5)
C4 C3 C14A 122.2(5)
C2 C3 C14A 118.8(5)
C5 C4 C3 122.0(5)
C5 C4 H4 119.0
C3 C4 H4 119.0
C6 C5 C4 118.8(5)
C6 C5 H5 120.6
C4 C5 H5 120.6
C5 C6 C1 120.5(5)
C5 C6 C7 131.2(5)
C1 C6 C7 108.3(4)
C8 C7 C12 119.9(5)
C8 C7 C6 131.0(5)
C12 C7 C6 109.1(4)
C9 C8 C7 118.8(5)
C9 C8 H8 120.6
C7 C8 H8 120.6
C8 C9 C10 122.2(5)
C8 C9 H9 118.9
C10 C9 H9 118.9
C9 C10 C11 118.7(5)
C9 C10 C18A 121.9(5)
C11 C10 C18A 119.4(5)
C12 C11 C10 119.6(5)
C12 C11 H11 120.2
C10 C11 H11 120.2
C11 C12 C7 120.7(5)
C11 C12 C13 131.3(5)
C7 C12 C13 108.0(4)
C1 C13 C12 105.9(4)
C1 C13 P1 130.6(4)
C12 C13 P1 123.4(4)
C23 C22 C27 120.2(4)
C23 C22 P1 119.4(4)
C27 C22 P1 120.3(4)
C24 C23 C22 117.3(4)
C24 C23 C28 115.4(4)
C22 C23 C28 127.1(4)
C25 C24 C23 124.0(5)
C25 C24 H24 118.0
C23 C24 H24 118.0
C24 C25 C26 116.9(4)
C24 C25 C32 122.5(5)
C26 C25 C32 120.5(4)
C27 C26 C25 123.5(5)
C27 C26 H26 118.3
C25 C26 H26 118.3
C26 C27 C22 117.8(4)
C26 C27 C36 116.5(4)
C22 C27 C36 125.7(4)
C30 C28 C31 109.2(5)
C30 C28 C29 107.4(5)
C31 C28 C29 105.6(5)
C30 C28 C23 108.6(4)
C31 C28 C23 115.0(4)
C29 C28 C23 110.8(4)
C28 C29 H29A 109.5
C28 C29 H29B 109.5
H29A C29 H29B 109.5
C28 C29 H29C 109.5
H29A C29 H29C 109.5
H29B C29 H29C 109.5
C28 C30 H30A 109.5
C28 C30 H30B 109.5
H30A C30 H30B 109.5
C28 C30 H30C 109.5
H30A C30 H30C 109.5
H30B C30 H30C 109.5
C28 C31 H31A 109.5
C28 C31 H31B 109.5
H31A C31 H31B 109.5
C28 C31 H31C 109.5
H31A C31 H31C 109.5
H31B C31 H31C 109.5
C34 C32 C25 112.0(4)
C34 C32 C33 108.6(5)
C25 C32 C33 108.8(4)
C34 C32 C35 107.8(5)
C25 C32 C35 111.1(4)
C33 C32 C35 108.4(5)
C32 C33 H33A 109.5
C32 C33 H33B 109.5
H33A C33 H33B 109.5
C32 C33 H33C 109.5
H33A C33 H33C 109.5
H33B C33 H33C 109.5
C32 C34 H34A 109.5
C32 C34 H34B 109.5
H34A C34 H34B 109.5
C32 C34 H34C 109.5
H34A C34 H34C 109.5
H34B C34 H34C 109.5
C32 C35 H35A 109.5
C32 C35 H35B 109.5
H35A C35 H35B 109.5
C32 C35 H35C 109.5
H35A C35 H35C 109.5
H35B C35 H35C 109.5
C37 C36 C39 105.9(5)
C37 C36 C38 110.7(6)
C39 C36 C38 104.6(5)
C37 C36 C27 111.6(5)
C39 C36 C27 112.4(5)
C38 C36 C27 111.4(5)
C36 C37 H37A 109.5
C36 C37 H37B 109.5
H37A C37 H37B 109.5
C36 C37 H37C 109.5
H37A C37 H37C 109.5
H37B C37 H37C 109.5
C36 C38 H38A 109.5
C36 C38 H38B 109.5
H38A C38 H38B 109.5
C36 C38 H38C 109.5
H38A C38 H38C 109.5
H38B C38 H38C 109.5
C36 C39 H39A 109.5
C36 C39 H39B 109.5
H39A C39 H39B 109.5
C36 C39 H39C 109.5
H39A C39 H39C 109.5
H39B C39 H39C 109.5
C13 P1 C22 112.8(2)
C13 P1 Au1 124.88(18)
C22 P1 Au1 122.34(16)
C15B C14A C3 120.9(16)
C15A C14A C3 130.7(10)
C15B C14A S1B 116.5(15)
C3 C14A S1B 122.5(8)
C15A C14A S1A 107.7(9)
C3 C14A S1A 121.6(4)
C14A C15A C16A 117.1(14)
C14A C15A H15A 121.5
C16A C15A H15A 121.5
C17A C16A C15A 110.5(11)
C17A C16A H16A 124.8
C15A C16A H16A 124.8
C16A C17A S1A 112.6(7)
C16A C17A H17A 123.7
S1A C17A H17A 123.7
C14A S1A C17A 92.2(4)
C14A C15B C16B 110(2)
C14A C15B H15B 125.1
C16B C15B H15B 125.1
C17B C16B C15B 112(3)
C17B C16B H16B 124.2
C15B C16B H16B 124.2
C16B C17B S1B 113(2)
C16B C17B H17B 123.5
S1B C17B H17B 123.5
C14A S1B C17B 89.0(15)
C19A C18A C10 129.7(8)
C19B C18A C10 137.7(18)
C19A C18A S2A 110.1(7)
C10 C18A S2A 120.3(4)
C19B C18A S2B 101.6(18)
C10 C18A S2B 120.5(7)
C18A C19A C20A 112.2(9)
C18A C19A H19A 123.9
C20A C19A H19A 123.9
C21A C20A C19A 113.0(11)
C21A C20A H20A 123.5
C19A C20A H20A 123.5
C20A C21A S2A 111.8(9)
C20A C21A H21A 124.1
S2A C21A H21A 124.1
C21A S2A C18A 92.9(5)
C21B C19B C18A 116(2)
C21B C19B H19B 122.2
C18A C19B H19B 122.2
C20B C21B C19B 114(3)
C20B C21B H21B 123.1
C19B C21B H21B 123.1
C21B C20B S2B 111(3)
C21B C20B H20B 124.7
S2B C20B H20B 124.7
C20B S2B C18A 98.4(15)
P1 Au1 Cl1 178.77(7)

loop_
_geom_bond_atom_site_label_1
_geom_bond_atom_site_label_2
_geom_bond_distance
C1 C2 1.382(7)
C1 C6 1.413(7)
C1 C13 1.474(7)
C2 C3 1.401(7)
C2 H2 0.9500
C3 C4 1.394(7)
C3 C14A 1.469(7)
C4 C5 1.379(7)
C4 H4 0.9500
C5 C6 1.378(7)
C5 H5 0.9500
C6 C7 1.459(7)
C7 C8 1.388(7)
C7 C12 1.409(7)
C8 C9 1.381(8)
C8 H8 0.9500
C9 C10 1.389(8)
C9 H9 0.9500
C10 C11 1.411(7)
C10 C18A 1.460(7)
C11 C12 1.372(7)
C11 H11 0.9500
C12 C13 1.487(7)
C13 P1 1.665(5)
C22 C23 1.424(7)
C22 C27 1.429(7)
C22 P1 1.810(5)
C23 C24 1.393(7)
C23 C28 1.555(7)
C24 C25 1.379(7)
C24 H24 0.9500
C25 C26 1.397(7)
C25 C32 1.515(7)
C26 C27 1.383(7)
C26 H26 0.9500
C27 C36 1.551(7)
C28 C30 1.524(7)
C28 C31 1.532(7)
C28 C29 1.541(8)
C29 H29A 0.9800
C29 H29B 0.9800
C29 H29C 0.9800
C30 H30A 0.9800
C30 H30B 0.9800
C30 H30C 0.9800
C31 H31A 0.9800
C31 H31B 0.9800
C31 H31C 0.9800
C32 C34 1.515(8)
C32 C33 1.530(8)
C32 C35 1.531(7)
C33 H33A 0.9800
C33 H33B 0.9800
C33 H33C 0.9800
C34 H34A 0.9800
C34 H34B 0.9800
C34 H34C 0.9800
C35 H35A 0.9800
C35 H35B 0.9800
C35 H35C 0.9800
C36 C37 1.518(8)
C36 C39 1.533(8)
C36 C38 1.544(9)
C37 H37A 0.9800
C37 H37B 0.9800
C37 H37C 0.9800
C38 H38A 0.9800
C38 H38B 0.9800
C38 H38C 0.9800
C39 H39A 0.9800
C39 H39B 0.9800
C39 H39C 0.9800
P1 Au1 2.2144(13)
C14A C15B 1.37(4)
C14A C15A 1.37(2)
C14A S1B 1.60(2)
C14A S1A 1.716(6)
C15A C16A 1.39(2)
C15A H15A 0.9500
C16A C17A 1.338(10)
C16A H16A 0.9500
C17A S1A 1.722(8)
C17A H17A 0.9500
C15B C16B 1.39(3)
C15B H15B 0.9500
C16B C17B 1.325(19)
C16B H16B 0.9500
C17B S1B 1.73(2)
C17B H17B 0.9500
C18A C19A 1.353(17)
C18A C19B 1.46(5)
C18A S2A 1.734(6)
C18A S2B 1.786(19)
C19A C20A 1.416(18)
C19A H19A 0.9500
C20A C21A 1.357(12)
C20A H20A 0.9500
C21A S2A 1.659(15)
C21A H21A 0.9500
C19B C21B 1.42(3)
C19B H19B 0.9500
C21B C20B 1.36(2)
C21B H21B 0.9500
C20B S2B 1.65(2)
C20B H20B 0.9500
Cl1 Au1 2.2616(15)

loop_
_platon_squeeze_void_nr
_platon_squeeze_void_average_x
_platon_squeeze_void_average_y
_platon_squeeze_void_average_z
_platon_squeeze_void_volume
_platon_squeeze_void_count_electrons
_platon_squeeze_void_content
1 0.053 0.000 0.500 440 149 ' '
2 -0.017 0.500 0.000 440 149 ' '
